data_7159985
loop_
_publ_author_name
'Mamale, Ajay G.'
'Paul, Sayantan'
'Gonnade, Rajesh G.'
'Bhattacharya, Asish K.'

_publ_section_title
;
 1,6-Conjugate addition of <i>in situ</i> generated aryldiazenes to
 <i>p</i>-quinone methides.
;
_journal_issue 27
_journal_name_full 'Organic &amp; biomolecular chemistry'
_journal_page_first 5636
_journal_page_last 5645
_journal_paper_doi 10.1039/d4ob00618f
_journal_volume 22
_journal_year 2024
_chemical_formula_moiety 'C28 H33 Br N2 O'
_chemical_formula_sum 'C28 H33 Br N2 O'
_chemical_formula_weight 493.47
_space_group_crystal_system triclinic
_space_group_IT_number 2
_space_group_name_Hall '-P 1'
_space_group_name_H-M_alt 'P -1'
_atom_sites_solution_hydrogens mixed
_atom_sites_solution_primary direct
_atom_sites_solution_secondary 'difference Fourier'
_audit_creation_method SHELXL-2018/3
_audit_update_record
;
2023-08-17 deposited with the CCDC.	2024-06-14 downloaded from the CCDC.
;
_cell_angle_alpha 104.0870(10)
_cell_angle_beta 108.9840(10)
_cell_angle_gamma 90.413(2)
_cell_formula_units_Z 2
_cell_length_a 10.0089(4)
_cell_length_b 11.1233(5)
_cell_length_c 12.0576(5)
_cell_measurement_reflns_used 9890
_cell_measurement_temperature 100(2)
_cell_measurement_theta_max 28.75
_cell_measurement_theta_min 2.16
_cell_volume 1225.74(9)
_computing_cell_refinement 'SAINT (Bruker, 2016)'
_computing_data_collection 'APEX3 (Bruker, 2016)'
_computing_data_reduction 'SAINT (Bruker, 2016)'
_computing_molecular_graphics 'Bruker SHELXTL, Mercury 2020.20'
_computing_publication_material 'Bruker SHELXTL'
_computing_structure_refinement 'SHELXL-2018/3 (Sheldrick, 2018)'
_computing_structure_solution 'SHELXT 2014/5 (Sheldrick, 2014)'
_diffrn_ambient_temperature 100(2)
_diffrn_detector 'Photon II CPAD Area Detector'
_diffrn_detector_area_resol_mean 7.39
_diffrn_measured_fraction_theta_full 0.995
_diffrn_measured_fraction_theta_max 0.994
_diffrn_measurement_device '\k-geometry diffractometer'
_diffrn_measurement_device_type 'Bruker D8 VENTURE Kappa Duo PHOTON II CPAD'
_diffrn_measurement_method '\f and \w scans'
_diffrn_radiation_monochromator 'multilayer mirrors'
_diffrn_radiation_type MoK\a
_diffrn_radiation_wavelength 0.71073
_diffrn_reflns_av_R_equivalents 0.0423
_diffrn_reflns_av_unetI/netI 0.0297
_diffrn_reflns_Laue_measured_fraction_full 0.995
_diffrn_reflns_Laue_measured_fraction_max 0.994
_diffrn_reflns_limit_h_max 12
_diffrn_reflns_limit_h_min -13
_diffrn_reflns_limit_k_max 14
_diffrn_reflns_limit_k_min -15
_diffrn_reflns_limit_l_max 16
_diffrn_reflns_limit_l_min -14
_diffrn_reflns_number 34833
_diffrn_reflns_point_group_measured_fraction_full 0.995
_diffrn_reflns_point_group_measured_fraction_max 0.994
_diffrn_reflns_theta_full 25.242
_diffrn_reflns_theta_max 28.787
_diffrn_reflns_theta_min 2.279
_diffrn_source 'micro-focus sealed tube'
_diffrn_source_type 'Incoatech I\mS HB'
_exptl_absorpt_coefficient_mu 1.699
_exptl_absorpt_correction_T_max 0.7458
_exptl_absorpt_correction_T_min 0.6269
_exptl_absorpt_correction_type multi-scan
_exptl_absorpt_process_details 'SADABS (Bruker, 2016)'
_exptl_crystal_colour colourless
_exptl_crystal_density_diffrn 1.337
_exptl_crystal_description plate
_exptl_crystal_F_000 516
_exptl_crystal_size_max 0.140
_exptl_crystal_size_mid 0.110
_exptl_crystal_size_min 0.080
_refine_diff_density_max 0.410
_refine_diff_density_min -0.524
_refine_diff_density_rms 0.053
_refine_ls_extinction_method none
_refine_ls_goodness_of_fit_ref 1.057
_refine_ls_hydrogen_treatment mixed
_refine_ls_matrix_type full
_refine_ls_number_parameters 303
_refine_ls_number_reflns 6362
_refine_ls_number_restraints 0
_refine_ls_restrained_S_all 1.057
_refine_ls_R_factor_all 0.0306
_refine_ls_R_factor_gt 0.0263
_refine_ls_shift/su_max 0.000
_refine_ls_shift/su_mean 0.000
_refine_ls_structure_factor_coef Fsqd
_refine_ls_weighting_details 'w=1/[\s^2^(Fo^2^)+(0.0288P)^2^+0.5404P] where P=(Fo^2^+2Fc^2^)/3'
_refine_ls_weighting_scheme calc
_refine_ls_wR_factor_gt 0.0673
_refine_ls_wR_factor_ref 0.0689
_reflns_Friedel_coverage 0.000
_reflns_number_gt 5760
_reflns_number_total 6362
_reflns_threshold_expression 'I > 2\s(I)'
_cod_data_source_file d4ob00618f2.cif
_cod_data_source_block mo_AR_5_AAA_0m_a
_cod_depositor_comments
;
The following automatic conversions were performed:

data item '_atom_sites_solution_primary' value 'direct method' was
changed to 'direct'.

Automatic conversion script
Id: cif_fix_values 8170 2020-07-09 18:12:32Z antanas 

 Adding full bibliography for 7159985--7159987.cif.
;
_cod_database_code 7159985
_shelx_shelxl_version_number 2018/3
_shelx_space_group_comment
;
The symmetry employed for this shelxl refinement is uniquely defined
by the following loop, which should always be used as a source of
symmetry information in preference to the above space-group names.
They are only intended as comments.
;
_shelx_estimated_absorpt_t_min 0.797
_shelx_estimated_absorpt_t_max 0.876

loop_
_space_group_symop_operation_xyz
'x, y, z'
'-x, -y, -z'

loop_
_atom_site_label
_atom_site_type_symbol
_atom_site_fract_x
_atom_site_fract_y
_atom_site_fract_z
_atom_site_U_iso_or_equiv
_atom_site_adp_type
_atom_site_occupancy
_atom_site_site_symmetry_order
_atom_site_calc_flag
_atom_site_refinement_flags_posn
_atom_site_refinement_flags_adp
_atom_site_refinement_flags_occupancy
_atom_site_disorder_assembly
_atom_site_disorder_group
Br1 Br -0.12016(2) 0.11810(2) 0.33883(2) 0.02417(5) Uani 1 1 d . . . . .
O1 O 0.88409(10) 0.25309(9) 0.97471(9) 0.01627(19) Uani 1 1 d . . . . .
H1 H 0.862(2) 0.240(2) 1.021(2) 0.035(6) Uiso 1 1 d . . . . .
N1 N 0.45666(11) 0.54410(10) 0.62565(9) 0.0133(2) Uani 1 1 d . . . . .
N2 N 0.57610(12) 0.62168(10) 0.69024(10) 0.0150(2) Uani 1 1 d . . . . .
H1N H 0.6413(19) 0.6010(17) 0.7473(17) 0.022 Uiso 1 1 d . U . . .
C1 C 0.44753(13) 0.43456(12) 0.64354(11) 0.0124(2) Uani 1 1 d . . . . .
C2 C 0.57876(13) 0.74563(12) 0.68490(11) 0.0130(2) Uani 1 1 d . . . . .
C3 C 0.46191(14) 0.79055(12) 0.61144(12) 0.0161(2) Uani 1 1 d . . . . .
H3 H 0.377765 0.736842 0.565099 0.019 Uiso 1 1 calc R U . . .
C4 C 0.46869(15) 0.91363(13) 0.60615(13) 0.0192(3) Uani 1 1 d . . . . .
H4 H 0.389175 0.943456 0.555513 0.023 Uiso 1 1 calc R U . . .
C5 C 0.59032(15) 0.99352(13) 0.67400(13) 0.0196(3) Uani 1 1 d . . . . .
H5 H 0.594913 1.077616 0.669967 0.023 Uiso 1 1 calc R U . . .
C6 C 0.70544(14) 0.94837(13) 0.74803(12) 0.0179(3) Uani 1 1 d . . . . .
H6 H 0.788516 1.003140 0.795242 0.021 Uiso 1 1 calc R U . . .
C7 C 0.70262(13) 0.82552(12) 0.75503(11) 0.0145(2) Uani 1 1 d . . . . .
C8 C 0.82955(14) 0.77977(14) 0.83582(13) 0.0201(3) Uani 1 1 d . . . . .
H8A H 0.860202 0.708453 0.787272 0.030 Uiso 1 1 calc R U . . .
H8B H 0.803997 0.754359 0.899196 0.030 Uiso 1 1 calc R U . . .
H8C H 0.907049 0.846714 0.873578 0.030 Uiso 1 1 calc R U . . .
C9 C 0.56175(13) 0.38581(11) 0.73154(11) 0.0120(2) Uani 1 1 d . . . . .
C10 C 0.69632(13) 0.37655(11) 0.72112(11) 0.0121(2) Uani 1 1 d . . . . .
H10 H 0.713921 0.401232 0.656666 0.015 Uiso 1 1 calc R U . . .
C11 C 0.80605(13) 0.33219(11) 0.80233(11) 0.0114(2) Uani 1 1 d . . . . .
C12 C 0.77464(13) 0.29664(11) 0.89637(11) 0.0121(2) Uani 1 1 d . . . . .
C13 C 0.64039(13) 0.30450(11) 0.91085(11) 0.0124(2) Uani 1 1 d . . . . .
C14 C 0.53613(13) 0.34966(11) 0.82620(11) 0.0130(2) Uani 1 1 d . . . . .
H14 H 0.444513 0.355989 0.833342 0.016 Uiso 1 1 calc R U . . .
C15 C 0.95282(13) 0.32072(12) 0.78682(11) 0.0130(2) Uani 1 1 d . . . . .
C16 C 0.95812(14) 0.36796(14) 0.67902(12) 0.0195(3) Uani 1 1 d . . . . .
H16A H 0.889927 0.315813 0.603797 0.029 Uiso 1 1 calc R U . . .
H16B H 1.053908 0.364025 0.674165 0.029 Uiso 1 1 calc R U . . .
H16C H 0.933910 0.454281 0.690113 0.029 Uiso 1 1 calc R U . . .
C17 C 1.07072(13) 0.39994(13) 0.89934(12) 0.0173(3) Uani 1 1 d . . . . .
H17A H 1.162733 0.389325 0.887601 0.026 Uiso 1 1 calc R U . . .
H17C H 1.071787 0.373085 0.971217 0.026 Uiso 1 1 calc R U . . .
H17D H 1.052672 0.487824 0.910823 0.026 Uiso 1 1 calc R U . . .
C18 C 0.98614(15) 0.18423(13) 0.76284(14) 0.0213(3) Uani 1 1 d . . . . .
H18A H 0.909949 0.133902 0.692122 0.032 Uiso 1 1 calc R U . . .
H18B H 0.993551 0.153658 0.834091 0.032 Uiso 1 1 calc R U . . .
H18C H 1.076200 0.177981 0.746983 0.032 Uiso 1 1 calc R U . . .
C19 C 0.60814(13) 0.26554(12) 1.01469(11) 0.0148(2) Uani 1 1 d . . . . .
C20 C 0.69885(15) 0.34987(13) 1.13955(12) 0.0191(3) Uani 1 1 d . . . . .
H20A H 0.799701 0.344013 1.150169 0.029 Uiso 1 1 calc R U . . .
H20B H 0.677390 0.322856 1.203946 0.029 Uiso 1 1 calc R U . . .
H20C H 0.677072 0.436286 1.143832 0.029 Uiso 1 1 calc R U . . .
C21 C 0.63039(16) 0.12711(13) 1.00945(13) 0.0212(3) Uani 1 1 d . . . . .
H21A H 0.572889 0.075114 0.929333 0.032 Uiso 1 1 calc R U . . .
H21B H 0.601560 0.103678 1.072192 0.032 Uiso 1 1 calc R U . . .
H21C H 0.730824 0.114796 1.023502 0.032 Uiso 1 1 calc R U . . .
C22 C 0.45242(15) 0.27898(16) 1.00558(13) 0.0236(3) Uani 1 1 d . . . . .
H22A H 0.433335 0.366271 1.012263 0.035 Uiso 1 1 calc R U . . .
H22B H 0.434599 0.252018 1.071475 0.035 Uiso 1 1 calc R U . . .
H22C H 0.390063 0.227215 0.927202 0.035 Uiso 1 1 calc R U . . .
C23 C 0.31186(13) 0.35687(12) 0.57093(11) 0.0123(2) Uani 1 1 d . . . . .
C24 C 0.29539(13) 0.23063(12) 0.56586(12) 0.0151(2) Uani 1 1 d . . . . .
H24 H 0.372668 0.193381 0.610568 0.018 Uiso 1 1 calc R U . . .
C25 C 0.16777(14) 0.15831(12) 0.49648(12) 0.0162(2) Uani 1 1 d . . . . .
H25 H 0.157412 0.072675 0.494124 0.019 Uiso 1 1 calc R U . . .
C26 C 0.05640(13) 0.21342(12) 0.43107(11) 0.0145(2) Uani 1 1 d . . . . .
C27 C 0.06902(13) 0.33874(12) 0.43410(12) 0.0154(2) Uani 1 1 d . . . . .
H27 H -0.008505 0.375261 0.388778 0.019 Uiso 1 1 calc R U . . .
C28 C 0.19594(13) 0.40953(12) 0.50398(11) 0.0145(2) Uani 1 1 d . . . . .
H28 H 0.204923 0.495390 0.506780 0.017 Uiso 1 1 calc R U . . .

loop_
_atom_site_aniso_label
_atom_site_aniso_U_11
_atom_site_aniso_U_22
_atom_site_aniso_U_33
_atom_site_aniso_U_23
_atom_site_aniso_U_13
_atom_site_aniso_U_12
Br1 0.01497(7) 0.01850(8) 0.03087(9) 0.00533(6) -0.00220(5) -0.00148(5)
O1 0.0122(4) 0.0228(5) 0.0169(5) 0.0124(4) 0.0036(4) 0.0039(4)
N1 0.0124(5) 0.0154(5) 0.0121(5) 0.0042(4) 0.0035(4) 0.0002(4)
N2 0.0126(5) 0.0152(5) 0.0154(5) 0.0070(4) 0.0003(4) 0.0005(4)
C1 0.0113(5) 0.0160(6) 0.0114(5) 0.0052(4) 0.0044(4) 0.0032(4)
C2 0.0140(6) 0.0140(6) 0.0122(5) 0.0045(4) 0.0053(4) 0.0018(4)
C3 0.0141(6) 0.0161(6) 0.0159(6) 0.0045(5) 0.0022(5) 0.0011(5)
C4 0.0184(6) 0.0187(6) 0.0200(6) 0.0081(5) 0.0039(5) 0.0058(5)
C5 0.0229(7) 0.0143(6) 0.0221(7) 0.0066(5) 0.0070(5) 0.0034(5)
C6 0.0166(6) 0.0176(6) 0.0174(6) 0.0031(5) 0.0041(5) -0.0023(5)
C7 0.0131(6) 0.0183(6) 0.0126(6) 0.0050(5) 0.0044(4) 0.0012(5)
C8 0.0129(6) 0.0244(7) 0.0209(7) 0.0093(5) 0.0003(5) -0.0001(5)
C9 0.0113(5) 0.0123(5) 0.0117(5) 0.0040(4) 0.0022(4) 0.0016(4)
C10 0.0134(5) 0.0124(5) 0.0109(5) 0.0032(4) 0.0044(4) 0.0012(4)
C11 0.0108(5) 0.0106(5) 0.0126(5) 0.0023(4) 0.0044(4) 0.0005(4)
C12 0.0107(5) 0.0113(5) 0.0123(5) 0.0037(4) 0.0010(4) 0.0001(4)
C13 0.0116(5) 0.0126(5) 0.0126(5) 0.0037(4) 0.0034(4) -0.0006(4)
C14 0.0111(5) 0.0148(6) 0.0135(6) 0.0041(4) 0.0043(4) 0.0019(4)
C15 0.0112(5) 0.0139(6) 0.0155(6) 0.0047(5) 0.0060(4) 0.0021(4)
C16 0.0158(6) 0.0281(7) 0.0194(6) 0.0104(5) 0.0093(5) 0.0043(5)
C17 0.0119(6) 0.0195(6) 0.0202(6) 0.0060(5) 0.0042(5) -0.0009(5)
C18 0.0204(7) 0.0157(6) 0.0316(7) 0.0052(5) 0.0141(6) 0.0045(5)
C19 0.0141(6) 0.0193(6) 0.0135(6) 0.0079(5) 0.0052(5) 0.0010(5)
C20 0.0211(6) 0.0225(7) 0.0146(6) 0.0057(5) 0.0066(5) 0.0015(5)
C21 0.0241(7) 0.0191(7) 0.0226(7) 0.0090(5) 0.0082(5) -0.0025(5)
C22 0.0163(6) 0.0401(9) 0.0206(7) 0.0154(6) 0.0090(5) 0.0026(6)
C23 0.0119(5) 0.0154(6) 0.0114(5) 0.0049(4) 0.0053(4) 0.0029(4)
C24 0.0131(6) 0.0153(6) 0.0160(6) 0.0052(5) 0.0027(5) 0.0041(5)
C25 0.0163(6) 0.0130(6) 0.0183(6) 0.0039(5) 0.0045(5) 0.0025(5)
C26 0.0109(5) 0.0168(6) 0.0138(6) 0.0023(5) 0.0025(4) 0.0001(4)
C27 0.0132(6) 0.0192(6) 0.0151(6) 0.0084(5) 0.0034(5) 0.0039(5)
C28 0.0138(6) 0.0158(6) 0.0158(6) 0.0082(5) 0.0047(5) 0.0027(5)

loop_
_atom_type_symbol
_atom_type_description
_atom_type_scat_dispersion_real
_atom_type_scat_dispersion_imag
_atom_type_scat_source
C C 0.0033 0.0016 'International Tables Vol C Tables 4.2.6.8 and 6.1.1.4'
H H 0.0000 0.0000 'International Tables Vol C Tables 4.2.6.8 and 6.1.1.4'
N N 0.0061 0.0033 'International Tables Vol C Tables 4.2.6.8 and 6.1.1.4'
O O 0.0106 0.0060 'International Tables Vol C Tables 4.2.6.8 and 6.1.1.4'
Br Br -0.2901 2.4595 'International Tables Vol C Tables 4.2.6.8 and 6.1.1.4'

loop_
_geom_angle_atom_site_label_1
_geom_angle_atom_site_label_2
_geom_angle_atom_site_label_3
_geom_angle
_geom_angle_site_symmetry_1
_geom_angle_site_symmetry_3
_geom_angle_publ_flag
C12 O1 H1 109.6(18) . . ?
C1 N1 N2 119.24(11) . . ?
N1 N2 C2 119.47(11) . . ?
N1 N2 H1N 120.0(12) . . ?
C2 N2 H1N 118.8(12) . . ?
N1 C1 C23 115.62(11) . . ?
N1 C1 C9 124.29(11) . . ?
C23 C1 C9 120.08(10) . . ?
N2 C2 C3 121.34(11) . . ?
N2 C2 C7 118.60(11) . . ?
C3 C2 C7 120.06(11) . . ?
C4 C3 C2 120.04(12) . . ?
C4 C3 H3 120.0 . . ?
C2 C3 H3 120.0 . . ?
C5 C4 C3 120.70(12) . . ?
C5 C4 H4 119.6 . . ?
C3 C4 H4 119.6 . . ?
C4 C5 C6 118.85(12) . . ?
C4 C5 H5 120.6 . . ?
C6 C5 H5 120.6 . . ?
C7 C6 C5 121.99(12) . . ?
C7 C6 H6 119.0 . . ?
C5 C6 H6 119.0 . . ?
C6 C7 C2 118.37(12) . . ?
C6 C7 C8 120.51(12) . . ?
C2 C7 C8 121.12(12) . . ?
C7 C8 H8A 109.5 . . ?
C7 C8 H8B 109.5 . . ?
H8A C8 H8B 109.5 . . ?
C7 C8 H8C 109.5 . . ?
H8A C8 H8C 109.5 . . ?
H8B C8 H8C 109.5 . . ?
C14 C9 C10 118.85(11) . . ?
C14 C9 C1 120.54(11) . . ?
C10 C9 C1 120.61(11) . . ?
C9 C10 C11 122.17(11) . . ?
C9 C10 H10 118.9 . . ?
C11 C10 H10 118.9 . . ?
C10 C11 C12 116.77(11) . . ?
C10 C11 C15 120.89(11) . . ?
C12 C11 C15 122.32(11) . . ?
O1 C12 C11 115.63(11) . . ?
O1 C12 C13 121.21(11) . . ?
C11 C12 C13 123.16(11) . . ?
C14 C13 C12 116.77(11) . . ?
C14 C13 C19 120.81(11) . . ?
C12 C13 C19 122.42(11) . . ?
C9 C14 C13 122.27(11) . . ?
C9 C14 H14 118.9 . . ?
C13 C14 H14 118.9 . . ?
C16 C15 C18 107.38(11) . . ?
C16 C15 C17 106.30(10) . . ?
C18 C15 C17 109.75(11) . . ?
C16 C15 C11 111.25(10) . . ?
C18 C15 C11 110.64(10) . . ?
C17 C15 C11 111.35(10) . . ?
C15 C16 H16A 109.5 . . ?
C15 C16 H16B 109.5 . . ?
H16A C16 H16B 109.5 . . ?
C15 C16 H16C 109.5 . . ?
H16A C16 H16C 109.5 . . ?
H16B C16 H16C 109.5 . . ?
C15 C17 H17A 109.5 . . ?
C15 C17 H17C 109.5 . . ?
H17A C17 H17C 109.5 . . ?
C15 C17 H17D 109.5 . . ?
H17A C17 H17D 109.5 . . ?
H17C C17 H17D 109.5 . . ?
C15 C18 H18A 109.5 . . ?
C15 C18 H18B 109.5 . . ?
H18A C18 H18B 109.5 . . ?
C15 C18 H18C 109.5 . . ?
H18A C18 H18C 109.5 . . ?
H18B C18 H18C 109.5 . . ?
C22 C19 C20 106.27(11) . . ?
C22 C19 C13 111.30(10) . . ?
C20 C19 C13 110.94(10) . . ?
C22 C19 C21 105.89(11) . . ?
C20 C19 C21 110.62(11) . . ?
C13 C19 C21 111.59(11) . . ?
C19 C20 H20A 109.5 . . ?
C19 C20 H20B 109.5 . . ?
H20A C20 H20B 109.5 . . ?
C19 C20 H20C 109.5 . . ?
H20A C20 H20C 109.5 . . ?
H20B C20 H20C 109.5 . . ?
C19 C21 H21A 109.5 . . ?
C19 C21 H21B 109.5 . . ?
H21A C21 H21B 109.5 . . ?
C19 C21 H21C 109.5 . . ?
H21A C21 H21C 109.5 . . ?
H21B C21 H21C 109.5 . . ?
C19 C22 H22A 109.5 . . ?
C19 C22 H22B 109.5 . . ?
H22A C22 H22B 109.5 . . ?
C19 C22 H22C 109.5 . . ?
H22A C22 H22C 109.5 . . ?
H22B C22 H22C 109.5 . . ?
C24 C23 C28 118.19(11) . . ?
C24 C23 C1 121.76(11) . . ?
C28 C23 C1 120.05(11) . . ?
C25 C24 C23 121.24(11) . . ?
C25 C24 H24 119.4 . . ?
C23 C24 H24 119.4 . . ?
C26 C25 C24 118.82(12) . . ?
C26 C25 H25 120.6 . . ?
C24 C25 H25 120.6 . . ?
C25 C26 C27 121.47(12) . . ?
C25 C26 Br1 119.72(10) . . ?
C27 C26 Br1 118.77(9) . . ?
C28 C27 C26 119.07(11) . . ?
C28 C27 H27 120.5 . . ?
C26 C27 H27 120.5 . . ?
C27 C28 C23 121.21(12) . . ?
C27 C28 H28 119.4 . . ?
C23 C28 H28 119.4 . . ?

loop_
_geom_bond_atom_site_label_1
_geom_bond_atom_site_label_2
_geom_bond_distance
_geom_bond_site_symmetry_2
_geom_bond_publ_flag
Br1 C26 1.8985(12) . ?
O1 C12 1.3727(15) . ?
O1 H1 0.71(2) . ?
N1 C1 1.2956(16) . ?
N1 N2 1.3538(15) . ?
N2 C2 1.3962(16) . ?
N2 H1N 0.860(19) . ?
C1 C23 1.4827(17) . ?
C1 C9 1.4923(16) . ?
C2 C3 1.3971(17) . ?
C2 C7 1.4064(17) . ?
C3 C4 1.3882(18) . ?
C3 H3 0.9500 . ?
C4 C5 1.387(2) . ?
C4 H4 0.9500 . ?
C5 C6 1.3907(19) . ?
C5 H5 0.9500 . ?
C6 C7 1.3901(19) . ?
C6 H6 0.9500 . ?
C7 C8 1.5058(18) . ?
C8 H8A 0.9800 . ?
C8 H8B 0.9800 . ?
C8 H8C 0.9800 . ?
C9 C14 1.3937(16) . ?
C9 C10 1.3952(17) . ?
C10 C11 1.3971(17) . ?
C10 H10 0.9500 . ?
C11 C12 1.4105(16) . ?
C11 C15 1.5424(16) . ?
C12 C13 1.4108(17) . ?
C13 C14 1.3955(17) . ?
C13 C19 1.5443(16) . ?
C14 H14 0.9500 . ?
C15 C16 1.5315(17) . ?
C15 C18 1.5350(18) . ?
C15 C17 1.5398(18) . ?
C16 H16A 0.9800 . ?
C16 H16B 0.9800 . ?
C16 H16C 0.9800 . ?
C17 H17A 0.9800 . ?
C17 H17C 0.9800 . ?
C17 H17D 0.9800 . ?
C18 H18A 0.9800 . ?
C18 H18B 0.9800 . ?
C18 H18C 0.9800 . ?
C19 C22 1.5374(18) . ?
C19 C20 1.5433(18) . ?
C19 C21 1.5464(19) . ?
C20 H20A 0.9800 . ?
C20 H20B 0.9800 . ?
C20 H20C 0.9800 . ?
C21 H21A 0.9800 . ?
C21 H21B 0.9800 . ?
C21 H21C 0.9800 . ?
C22 H22A 0.9800 . ?
C22 H22B 0.9800 . ?
C22 H22C 0.9800 . ?
C23 C24 1.3968(17) . ?
C23 C28 1.4041(17) . ?
C24 C25 1.3932(18) . ?
C24 H24 0.9500 . ?
C25 C26 1.3833(18) . ?
C25 H25 0.9500 . ?
C26 C27 1.3892(18) . ?
C27 C28 1.3820(18) . ?
C27 H27 0.9500 . ?
C28 H28 0.9500 . ?

loop_
_geom_torsion_atom_site_label_1
_geom_torsion_atom_site_label_2
_geom_torsion_atom_site_label_3
_geom_torsion_atom_site_label_4
_geom_torsion
_geom_torsion_site_symmetry_1
_geom_torsion_site_symmetry_2
_geom_torsion_site_symmetry_3
_geom_torsion_site_symmetry_4
_geom_torsion_publ_flag
C1 N1 N2 C2 -170.54(11) . . . . ?
N2 N1 C1 C23 178.71(10) . . . . ?
N2 N1 C1 C9 -0.39(18) . . . . ?
N1 N2 C2 C3 -1.86(18) . . . . ?
N1 N2 C2 C7 178.42(11) . . . . ?
N2 C2 C3 C4 -178.72(12) . . . . ?
C7 C2 C3 C4 1.00(19) . . . . ?
C2 C3 C4 C5 -0.5(2) . . . . ?
C3 C4 C5 C6 -0.3(2) . . . . ?
C4 C5 C6 C7 0.7(2) . . . . ?
C5 C6 C7 C2 -0.19(19) . . . . ?
C5 C6 C7 C8 179.74(12) . . . . ?
N2 C2 C7 C6 179.08(12) . . . . ?
C3 C2 C7 C6 -0.64(18) . . . . ?
N2 C2 C7 C8 -0.85(18) . . . . ?
C3 C2 C7 C8 179.43(12) . . . . ?
N1 C1 C9 C14 120.47(14) . . . . ?
C23 C1 C9 C14 -58.59(16) . . . . ?
N1 C1 C9 C10 -59.01(17) . . . . ?
C23 C1 C9 C10 121.93(13) . . . . ?
C14 C9 C10 C11 0.05(19) . . . . ?
C1 C9 C10 C11 179.54(11) . . . . ?
C9 C10 C11 C12 0.05(18) . . . . ?
C9 C10 C11 C15 178.80(11) . . . . ?
C10 C11 C12 O1 179.83(11) . . . . ?
C15 C11 C12 O1 1.09(17) . . . . ?
C10 C11 C12 C13 -0.18(18) . . . . ?
C15 C11 C12 C13 -178.92(11) . . . . ?
O1 C12 C13 C14 -179.81(11) . . . . ?
C11 C12 C13 C14 0.20(18) . . . . ?
O1 C12 C13 C19 0.20(18) . . . . ?
C11 C12 C13 C19 -179.79(11) . . . . ?
C10 C9 C14 C13 -0.03(19) . . . . ?
C1 C9 C14 C13 -179.51(11) . . . . ?
C12 C13 C14 C9 -0.09(19) . . . . ?
C19 C13 C14 C9 179.90(11) . . . . ?
C10 C11 C15 C16 2.29(16) . . . . ?
C12 C11 C15 C16 -179.03(11) . . . . ?
C10 C11 C15 C18 -116.99(13) . . . . ?
C12 C11 C15 C18 61.70(15) . . . . ?
C10 C11 C15 C17 120.67(12) . . . . ?
C12 C11 C15 C17 -60.64(15) . . . . ?
C14 C13 C19 C22 2.24(17) . . . . ?
C12 C13 C19 C22 -177.77(12) . . . . ?
C14 C13 C19 C20 -115.86(13) . . . . ?
C12 C13 C19 C20 64.13(16) . . . . ?
C14 C13 C19 C21 120.30(13) . . . . ?
C12 C13 C19 C21 -59.71(16) . . . . ?
N1 C1 C23 C24 169.43(12) . . . . ?
C9 C1 C23 C24 -11.43(17) . . . . ?
N1 C1 C23 C28 -10.01(17) . . . . ?
C9 C1 C23 C28 169.13(11) . . . . ?
C28 C23 C24 C25 0.01(18) . . . . ?
C1 C23 C24 C25 -179.44(11) . . . . ?
C23 C24 C25 C26 0.48(19) . . . . ?
C24 C25 C26 C27 -0.55(19) . . . . ?
C24 C25 C26 Br1 -178.50(9) . . . . ?
C25 C26 C27 C28 0.11(19) . . . . ?
Br1 C26 C27 C28 178.08(9) . . . . ?
C26 C27 C28 C23 0.40(19) . . . . ?
C24 C23 C28 C27 -0.46(18) . . . . ?
C1 C23 C28 C27 179.00(11) . . . . ?
